data_2016244
loop_
_publ_author_name
'Barrier, N.'
'Gall, P.'
'Gougeon, P.'

_publ_section_title
;
 Rare-earth site splitting in Sm~3~MoO~7~
;
_journal_coeditor_code FA3110
_journal_issue 11
_journal_name_full 'Acta Crystallographica Section C'
_journal_page_first i102
_journal_page_last i104
_journal_paper_doi 10.1107/S0108270107045416
_journal_volume 63
_journal_year 2007
_chemical_formula_iupac 'Sm3 Mo O7'
_chemical_formula_moiety 'Mo O7 Sm3'
_chemical_formula_sum 'Mo O7 Sm3'
_chemical_formula_weight 658.99
_chemical_name_systematic
;
Trisamarium molybdenum heptaoxide
;
_space_group_IT_number 19
_symmetry_cell_setting orthorhombic
_symmetry_space_group_name_Hall 'P 2ac 2ab'
_symmetry_space_group_name_H-M 'P 21 21 21'
_atom_sites_solution_primary isomor
_atom_sites_solution_secondary difmap
_audit_creation_method SHELXL-97
_cell_angle_alpha 90.00
_cell_angle_beta 90.00
_cell_angle_gamma 90.00
_cell_formula_units_Z 4
_cell_length_a 7.45000(10)
_cell_length_b 7.54600(10)
_cell_length_c 10.6766(2)
_cell_measurement_reflns_used 9716
_cell_measurement_temperature 293(2)
_cell_measurement_theta_max 39.99
_cell_measurement_theta_min 3.31
_cell_volume 600.214(16)
_computing_cell_refinement 'COLLECT (Nonius, 1998)'
_computing_data_collection 'COLLECT (Nonius, 1998)'
_computing_data_reduction 'EvalCCD (Duisenberg, 1998)'
_computing_molecular_graphics 'DIAMOND (Brandenburg, 2001)'
_computing_publication_material 'SHELXL97 (Sheldrick, 1997)'
_computing_structure_refinement 'SHELXL97 (Sheldrick, 1997)'
_diffrn_ambient_temperature 293(2)
_diffrn_detector_area_resol_mean 9
_diffrn_measured_fraction_theta_full 0.999
_diffrn_measured_fraction_theta_max 0.999
_diffrn_measurement_device '95mm CCD camera on \k-goniostat'
_diffrn_measurement_device_type 'Nonius KappaCCD'
_diffrn_measurement_method '\f scans (\k = 0) + additional \w scans'
_diffrn_radiation_monochromator 'horizontally mounted graphite crystal'
_diffrn_radiation_source 'fine-focus sealed tube'
_diffrn_radiation_type MoK\a
_diffrn_radiation_wavelength 0.71069
_diffrn_reflns_av_R_equivalents 0.0336
_diffrn_reflns_av_sigmaI/netI 0.0300
_diffrn_reflns_limit_h_max 13
_diffrn_reflns_limit_h_min -13
_diffrn_reflns_limit_k_max 13
_diffrn_reflns_limit_k_min -13
_diffrn_reflns_limit_l_max 19
_diffrn_reflns_limit_l_min -18
_diffrn_reflns_number 17049
_diffrn_reflns_theta_full 39.99
_diffrn_reflns_theta_max 39.99
_diffrn_reflns_theta_min 3.31
_exptl_absorpt_coefficient_mu 30.941
_exptl_absorpt_correction_T_max 0.3672
_exptl_absorpt_correction_T_min 0.037
_exptl_absorpt_correction_type analytical
_exptl_absorpt_process_details '(de Meulenaer & Tompa, 1965)'
_exptl_crystal_colour black
_exptl_crystal_density_diffrn 7.293
_exptl_crystal_density_method 'not measured'
_exptl_crystal_description 'irregular block'
_exptl_crystal_F_000 1136
_exptl_crystal_size_max 0.189
_exptl_crystal_size_mid 0.094
_exptl_crystal_size_min 0.044
_refine_diff_density_max 1.935
_refine_diff_density_min -3.052
_refine_ls_abs_structure_details 'Flack (1983), 1593 Friedel pairs'
_refine_ls_abs_structure_Flack 0.491(17)
_refine_ls_extinction_coef 0.00317(8)
_refine_ls_extinction_expression Fc^*^=kFc[1+0.001xFc^2^\l^3^/sin(2\q)]^-1/4^
_refine_ls_extinction_method 'SHELXL97 (Sheldrick, 1997)'
_refine_ls_goodness_of_fit_ref 1.053
_refine_ls_matrix_type full
_refine_ls_number_parameters 107
_refine_ls_number_reflns 3719
_refine_ls_number_restraints 1
_refine_ls_restrained_S_all 1.053
_refine_ls_R_factor_all 0.0264
_refine_ls_R_factor_gt 0.0216
_refine_ls_shift/su_max 0.001
_refine_ls_shift/su_mean 0.000
_refine_ls_structure_factor_coef Fsqd
_refine_ls_weighting_details 'calc w=1/[\s^2^(Fo^2^)+(0.014P)^2^+1.4858P] where P=(Fo^2^+2Fc^2^)/3'
_refine_ls_weighting_scheme calc
_refine_ls_wR_factor_gt 0.0401
_refine_ls_wR_factor_ref 0.0419
_reflns_number_gt 3438
_reflns_number_total 3719
_reflns_threshold_expression I>2\s(I)
_cod_data_source_file fa3110.cif
_cod_data_source_block I
_cod_database_code 2016244
_cod_database_fobs_code 2016244

loop_
_symmetry_equiv_pos_as_xyz
'x, y, z'
'x+1/2, -y+1/2, -z'
'-x, y+1/2, -z+1/2'
'-x+1/2, -y, z+1/2'

loop_
_atom_site_type_symbol
_atom_site_label
_atom_site_fract_x
_atom_site_fract_y
_atom_site_fract_z
_atom_site_U_iso_or_equiv
_atom_site_adp_type
_atom_site_calc_flag
_atom_site_refinement_flags
_atom_site_occupancy
Mo Mo1 0.50271(3) 0.50106(4) 0.75048(5) 0.00388(4) Uani d . 1
Sm Sm1 0.02321(9) 0.50748(4) 0.74465(4) 0.00694(6) Uani d P 0.920(3)
Sm Sm1' -0.0186(8) 0.5008(6) 0.7555(5) 0.00694(6) Uani d P 0.080(3)
Sm Sm2 0.71075(2) 0.75466(2) 0.533348(15) 0.00584(3) Uani d . 1
Sm Sm3 0.69558(2) 0.74782(2) 0.984121(14) 0.00574(4) Uani d . 1
O O1 0.7098(5) 0.4716(3) 0.6328(3) 0.0099(5) Uani d . 1
O O2 0.6345(5) 0.4491(3) 0.8928(3) 0.0141(6) Uani d . 1
O O3 0.9587(4) 0.7479(4) 0.8819(2) 0.0071(4) Uani d . 1
O O4 0.2845(5) 0.5364(3) 0.8706(2) 0.0091(5) Uani d . 1
O O5 0.5741(3) 0.7476(3) 0.7617(2) 0.0090(4) Uani d . 1
O O6 0.3285(5) 0.5374(4) 0.6214(3) 0.0111(6) Uani d . 1
O O7 0.9965(3) 0.7603(4) 0.6178(2) 0.0074(4) Uani d . 1

loop_
_atom_site_aniso_label
_atom_site_aniso_U_11
_atom_site_aniso_U_22
_atom_site_aniso_U_33
_atom_site_aniso_U_12
_atom_site_aniso_U_13
_atom_site_aniso_U_23
Mo1 0.00462(9) 0.00333(8) 0.00369(9) -0.00009(7) -0.00027(7) 0.00000(8)
Sm1 0.01039(16) 0.00518(7) 0.00524(9) 0.00118(11) -0.00164(11) -0.00018(7)
Sm1' 0.01039(16) 0.00518(7) 0.00524(9) 0.00118(11) -0.00164(11) -0.00018(7)
Sm2 0.00628(7) 0.00599(7) 0.00525(6) -0.00020(7) -0.00116(5) 0.00022(6)
Sm3 0.00555(7) 0.00599(7) 0.00567(6) -0.00004(7) 0.00100(5) -0.00014(7)
O1 0.0120(14) 0.0066(10) 0.0111(11) 0.0012(9) 0.0055(12) 0.0008(8)
O2 0.0235(18) 0.0097(11) 0.0090(12) 0.0038(10) -0.0096(12) -0.0007(9)
O3 0.0037(9) 0.0104(10) 0.0072(9) -0.0005(10) -0.0005(8) 0.0006(10)
O4 0.0116(15) 0.0095(11) 0.0063(10) 0.0006(9) 0.0032(11) -0.0012(8)
O5 0.0133(11) 0.0043(8) 0.0095(9) 0.0000(8) -0.0019(8) 0.0026(11)
O6 0.0153(16) 0.0077(11) 0.0103(12) 0.0021(9) -0.0047(11) 0.0003(8)
O7 0.0064(11) 0.0083(10) 0.0075(9) 0.0019(10) 0.0007(7) 0.0019(10)

loop_
_atom_type_symbol
_atom_type_description
_atom_type_scat_dispersion_real
_atom_type_scat_dispersion_imag
_atom_type_scat_source
Sm Sm -0.1638 3.4418 'International Tables Vol C Tables 4.2.6.8 and 6.1.1.4'
O O 0.0106 0.0060 'International Tables Vol C Tables 4.2.6.8 and 6.1.1.4'
Mo Mo -1.6832 0.6857 'International Tables Vol C Tables 4.2.6.8 and 6.1.1.4'

loop_
_geom_angle_atom_site_label_1
_geom_angle_atom_site_label_2
_geom_angle_atom_site_label_3
_geom_angle_site_symmetry_1
_geom_angle_site_symmetry_3
_geom_angle
O2 Mo1 O6 . . 169.01(15)
O2 Mo1 O5 . . 90.43(11)
O6 Mo1 O5 . . 95.34(11)
O2 Mo1 O5 . 3_646 90.13(11)
O6 Mo1 O5 . 3_646 84.04(11)
O5 Mo1 O5 . 3_646 179.27(4)
O2 Mo1 O1 . . 94.75(15)
O6 Mo1 O1 . . 94.96(15)
O5 Mo1 O1 . . 86.21(10)
O5 Mo1 O1 3_646 . 94.21(10)
O2 Mo1 O4 . . 86.32(13)
O6 Mo1 O4 . . 84.04(12)
O5 Mo1 O4 . . 93.04(10)
O5 Mo1 O4 3_646 . 86.53(10)
O1 Mo1 O4 . . 178.69(12)
O7 Sm1 O4 1_455 . 108.72(9)
O7 Sm1 O7 1_455 3_646 171.13(5)
O4 Sm1 O7 . 3_646 76.90(9)
O7 Sm1 O3 1_455 1_455 73.66(8)
O4 Sm1 O3 . 1_455 75.34(9)
O7 Sm1 O3 3_646 1_455 101.83(10)
O7 Sm1 O3 1_455 3_646 110.21(10)
O4 Sm1 O3 . 3_646 110.50(9)
O7 Sm1 O3 3_646 3_646 73.09(8)
O3 Sm1 O3 1_455 3_646 170.57(7)
O7 Sm1 O1 1_455 1_455 75.35(9)
O4 Sm1 O1 . 1_455 172.47(11)
O7 Sm1 O1 3_646 1_455 98.31(9)
O3 Sm1 O1 1_455 1_455 100.28(9)
O3 Sm1 O1 3_646 1_455 73.07(9)
O7 Sm1 O6 1_455 . 73.49(8)
O4 Sm1 O6 . . 64.41(9)
O7 Sm1 O6 3_646 . 115.37(9)
O3 Sm1 O6 1_455 . 114.59(9)
O3 Sm1 O6 3_646 . 74.84(9)
O1 Sm1 O6 1_455 . 123.11(10)
O7 Sm1' O3 3_646 1_455 107.6(2)
O7 Sm1' O1 3_646 1_455 108.1(2)
O3 Sm1' O1 1_455 1_455 109.2(2)
O7 Sm1' O3 3_646 3_646 73.78(15)
O3 Sm1' O3 1_455 3_646 173.5(3)
O1 Sm1' O3 1_455 3_646 75.94(15)
O7 Sm1' O7 3_646 1_455 173.2(3)
O3 Sm1' O7 1_455 1_455 73.06(15)
O1 Sm1' O7 1_455 1_455 77.68(15)
O3 Sm1' O7 3_646 1_455 104.8(2)
O7 Sm1' O4 3_646 . 74.71(15)
O3 Sm1' O4 1_455 . 72.65(15)
O1 Sm1' O4 1_455 . 175.6(3)
O3 Sm1' O4 3_646 . 101.9(2)
O7 Sm1' O4 1_455 . 99.3(2)
O7 Sm1' O6 3_646 . 107.4(2)
O3 Sm1' O6 1_455 . 105.7(2)
O1 Sm1' O6 1_455 . 118.4(2)
O3 Sm1' O6 3_646 . 67.95(17)
O7 Sm1' O6 1_455 . 66.21(17)
O4 Sm1' O6 . . 57.23(15)
O7 Sm1' O2 3_646 1_455 70.54(19)
O3 Sm1' O2 1_455 1_455 75.88(19)
O1 Sm1' O2 1_455 1_455 62.10(16)
O3 Sm1' O2 3_646 1_455 110.4(2)
O7 Sm1' O2 1_455 1_455 115.9(2)
O4 Sm1' O2 . 1_455 122.3(2)
O6 Sm1' O2 . 1_455 177.76(18)
O7 Sm2 O7 2_466 . 157.58(7)
O7 Sm2 O4 2_466 3_656 111.33(11)
O7 Sm2 O4 . 3_656 78.48(11)
O7 Sm2 O1 2_466 . 105.63(11)
O7 Sm2 O1 . . 81.12(11)
O4 Sm2 O1 3_656 . 127.83(8)
O7 Sm2 O2 2_466 4_664 82.15(11)
O7 Sm2 O2 . 4_664 79.43(11)
O4 Sm2 O2 3_656 4_664 145.91(12)
O1 Sm2 O2 . 4_664 73.19(9)
O7 Sm2 O6 2_466 2_566 78.68(10)
O7 Sm2 O6 . 2_566 85.49(11)
O4 Sm2 O6 3_656 2_566 73.12(9)
O1 Sm2 O6 . 2_566 151.37(9)
O2 Sm2 O6 4_664 2_566 79.56(9)
O7 Sm2 O5 2_466 . 112.56(8)
O7 Sm2 O5 . . 89.73(8)
O4 Sm2 O5 3_656 . 67.86(8)
O1 Sm2 O5 . . 64.56(8)
O2 Sm2 O5 4_664 . 137.52(8)
O6 Sm2 O5 2_566 . 140.85(8)
O3 Sm3 O3 . 2_467 170.04(8)
O3 Sm3 O4 . 2_567 94.27(11)
O3 Sm3 O4 2_467 2_567 78.08(11)
O3 Sm3 O1 . 4_665 93.74(11)
O3 Sm3 O1 2_467 4_665 79.73(10)
O4 Sm3 O1 2_567 4_665 87.62(8)
O3 Sm3 O6 . 3_656 80.85(11)
O3 Sm3 O6 2_467 3_656 102.63(11)
O4 Sm3 O6 2_567 3_656 72.98(9)
O1 Sm3 O6 4_665 3_656 159.29(9)
O3 Sm3 O2 . . 88.26(12)
O3 Sm3 O2 2_467 . 96.72(12)
O4 Sm3 O2 2_567 . 159.48(9)
O1 Sm3 O2 4_665 . 71.88(9)
O6 Sm3 O2 3_656 . 127.47(8)
O3 Sm3 O5 . . 81.77(8)
O3 Sm3 O5 2_467 . 108.15(8)
O4 Sm3 O5 2_567 . 136.00(8)
O1 Sm3 O5 4_665 . 136.25(8)
O6 Sm3 O5 3_656 . 63.10(8)
O2 Sm3 O5 . . 64.52(8)
Mo1 O1 Sm2 . . 100.49(12)
Mo1 O1 Sm3 . 4_664 135.91(14)
Sm2 O1 Sm3 . 4_664 108.83(11)
Mo1 O1 Sm1' . 1_655 107.11(19)
Sm2 O1 Sm1' . 1_655 99.02(16)
Sm3 O1 Sm1' 4_664 1_655 100.10(17)
Mo1 O1 Sm1 . 1_655 112.74(12)
Sm2 O1 Sm1 . 1_655 96.14(10)
Sm3 O1 Sm1 4_664 1_655 96.34(11)
Mo1 O2 Sm2 . 4_665 152.85(14)
Mo1 O2 Sm3 . . 103.05(11)
Sm2 O2 Sm3 4_665 . 104.03(11)
Mo1 O2 Sm1' . 1_655 91.63(15)
Sm2 O2 Sm1' 4_665 1_655 88.60(13)
Sm3 O2 Sm1' . 1_655 85.20(13)
Sm3 O3 Sm3 . 2_567 111.89(9)
Sm3 O3 Sm1' . 1_655 110.4(2)
Sm3 O3 Sm1' 2_567 1_655 108.83(17)
Sm3 O3 Sm1 . 1_655 118.38(13)
Sm3 O3 Sm1 2_567 1_655 103.97(11)
Sm3 O3 Sm1 . 3_656 109.00(12)
Sm3 O3 Sm1 2_567 3_656 107.54(12)
Sm1 O3 Sm1 1_655 3_656 105.40(9)
Sm3 O3 Sm1' . 3_656 116.8(2)
Sm3 O3 Sm1' 2_567 3_656 102.98(16)
Mo1 O4 Sm3 . 2_467 135.68(14)
Mo1 O4 Sm2 . 3_646 98.05(11)
Sm3 O4 Sm2 2_467 3_646 110.02(10)
Mo1 O4 Sm1 . . 106.17(11)
Sm3 O4 Sm1 2_467 . 101.93(12)
Sm2 O4 Sm1 3_646 . 100.09(11)
Mo1 O4 Sm1' . . 112.01(17)
Sm3 O4 Sm1' 2_467 . 98.03(16)
Sm2 O4 Sm1' 3_646 . 97.23(15)
Mo1 O5 Mo1 . 3_656 146.62(14)
Mo1 O5 Sm3 . . 98.96(9)
Mo1 O5 Sm3 3_656 . 99.32(9)
Mo1 O5 Sm2 . . 93.91(8)
Mo1 O5 Sm2 3_656 . 91.79(8)
Sm3 O5 Sm2 . . 136.46(10)
Mo1 O6 Sm2 . 2_466 145.41(15)
Mo1 O6 Sm3 . 3_646 104.58(12)
Sm2 O6 Sm3 2_466 3_646 103.56(11)
Mo1 O6 Sm1 . . 102.32(12)
Sm2 O6 Sm1 2_466 . 94.75(11)
Sm3 O6 Sm1 3_646 . 95.14(11)
Mo1 O6 Sm1' . . 103.31(14)
Sm2 O6 Sm1' 2_466 . 94.19(14)
Sm3 O6 Sm1' 3_646 . 94.28(13)
Sm1' O7 Sm2 3_656 2_566 114.3(2)
Sm1' O7 Sm2 3_656 . 108.31(18)
Sm2 O7 Sm2 2_566 . 111.63(10)
Sm2 O7 Sm1 2_566 1_655 108.04(12)
Sm2 O7 Sm1 . 1_655 106.73(11)
Sm2 O7 Sm1 2_566 3_656 121.39(12)
Sm2 O7 Sm1 . 3_656 101.44(10)
Sm1 O7 Sm1 1_655 3_656 106.65(10)
Sm2 O7 Sm1' 2_566 1_655 114.73(18)
Sm2 O7 Sm1' . 1_655 100.18(16)

loop_
_geom_bond_atom_site_label_1
_geom_bond_atom_site_label_2
_geom_bond_site_symmetry_2
_geom_bond_distance
_geom_bond_publ_flag
Mo1 O2 . 1.851(3) y
Mo1 O6 . 1.913(3) y
Mo1 O5 . 1.939(2) y
Mo1 O5 3_646 2.000(2) y
Mo1 O1 . 2.002(3) y
Mo1 O4 . 2.088(3) y
Sm1 O7 1_455 2.348(3) y
Sm1 O4 . 2.376(3) y
Sm1 O7 3_646 2.378(3) y
Sm1 O3 1_455 2.382(3) y
Sm1 O3 3_646 2.383(3) y
Sm1 O1 1_455 2.637(3) y
Sm1 O6 . 2.637(4) y
Sm1' O7 3_646 2.269(6) y
Sm1' O3 1_455 2.308(6) y
Sm1' O1 1_455 2.420(6) y
Sm1' O3 3_646 2.448(6) y
Sm1' O7 1_455 2.451(6) y
Sm1' O4 . 2.585(6) y
Sm1' O6 . 2.969(8) y
Sm1' O2 1_455 2.997(8) y
Sm2 O7 2_466 2.273(2) y
Sm2 O7 . 2.313(2) y
Sm2 O4 3_656 2.361(3) y
Sm2 O1 . 2.385(3) y
Sm2 O2 4_664 2.438(3) y
Sm2 O6 2_566 2.442(3) y
Sm2 O5 . 2.642(2) y
Sm3 O3 . 2.243(3) y
Sm3 O3 2_467 2.272(3) y
Sm3 O4 2_567 2.344(3) y
Sm3 O1 4_665 2.399(3) y
Sm3 O6 3_656 2.465(3) y
Sm3 O2 . 2.498(3) y
Sm3 O5 . 2.542(2) y
